data_7710879
loop_
_publ_author_name
'Kim, Minyoung'
'Park, Seongchul'
'Song, Dayoon'
'Moon, Dohyun'
'You, Youngmin'
'Lim, Manho'
'Lee, Hong-In'

_publ_section_title
;
 Visible-light NO photolysis of ruthenium nitrosyl complexes with
 N<sub>2</sub>O<sub>2</sub> ligands bearing \p-extended rings and their
 photorelease dynamics.
;
_journal_issue 30
_journal_name_full 'Dalton transactions (Cambridge, England : 2003)'
_journal_page_first 11404
_journal_page_last 11415
_journal_paper_doi 10.1039/d2dt01019d
_journal_volume 51
_journal_year 2022
_chemical_formula_moiety 'C20 H14 Cl N3 O3 Ru, C2 H3 N'
_chemical_formula_sum 'C22 H17 Cl N4 O3 Ru'
_chemical_formula_weight 521.91
_space_group_crystal_system monoclinic
_space_group_IT_number 14
_space_group_name_Hall '-P 2ybc'
_space_group_name_H-M_alt 'P 1 21/c 1'
_atom_sites_solution_hydrogens geom
_audit_creation_method SHELXL-2019/2
_audit_update_record
;
2022-06-03 deposited with the CCDC.	2022-06-16 downloaded from the CCDC.
;
_cell_angle_alpha 90
_cell_angle_beta 100.91(3)
_cell_angle_gamma 90
_cell_formula_units_Z 4
_cell_length_a 9.4410(19)
_cell_length_b 17.008(3)
_cell_length_c 13.085(3)
_cell_measurement_reflns_used 30517
_cell_measurement_temperature 173(2)
_cell_measurement_theta_max 33.749
_cell_measurement_theta_min 0.458
_cell_volume 2063.1(8)
_computing_cell_refinement 'HKL3000sm(Otwinowski & Minor, 1997)'
_computing_data_collection 'PAL BL2D-SMDC Program(Shin et.al, 2016)'
_computing_data_reduction 'HKL3000sm(Otwinowski & Minor, 1997)'
_computing_molecular_graphics ORTEP3
_computing_publication_material CIFTAB
_computing_structure_refinement 'SHELXL-2019/2(Sheldrick, 2018)'
_computing_structure_solution 'SHELXT-2018(Sheldrick, 2018)'
_diffrn_ambient_temperature 173(2)
_diffrn_measured_fraction_theta_full 0.995
_diffrn_measured_fraction_theta_max 0.993
_diffrn_measurement_device_type 'Rayonix MX225HS CCD area detector'
_diffrn_measurement_method 'omega scan'
_diffrn_radiation_type synchrotron
_diffrn_radiation_wavelength 0.800
_diffrn_reflns_av_R_equivalents 0.0904
_diffrn_reflns_av_unetI/netI 0.0612
_diffrn_reflns_Laue_measured_fraction_full 0.995
_diffrn_reflns_Laue_measured_fraction_max 0.993
_diffrn_reflns_limit_h_max 11
_diffrn_reflns_limit_h_min -11
_diffrn_reflns_limit_k_max 21
_diffrn_reflns_limit_k_min -21
_diffrn_reflns_limit_l_max 16
_diffrn_reflns_limit_l_min -16
_diffrn_reflns_number 14876
_diffrn_reflns_point_group_measured_fraction_full 0.995
_diffrn_reflns_point_group_measured_fraction_max 0.993
_diffrn_reflns_theta_full 28.685
_diffrn_reflns_theta_max 29.998
_diffrn_reflns_theta_min 2.236
_diffrn_source 'PLSII 2D bending magnet'
_exptl_absorpt_coefficient_mu 1.252
_exptl_absorpt_correction_T_max 1.000
_exptl_absorpt_correction_T_min 0.906
_exptl_absorpt_correction_type empirical
_exptl_absorpt_process_details 'HKL3000sm Scalepack(Otwinowski et.al,2003)'
_exptl_crystal_colour Brown
_exptl_crystal_density_diffrn 1.680
_exptl_crystal_description Block
_exptl_crystal_F_000 1048
_exptl_crystal_size_max 0.150
_exptl_crystal_size_mid 0.130
_exptl_crystal_size_min 0.110
_refine_diff_density_max 1.548
_refine_diff_density_min -1.940
_refine_diff_density_rms 0.151
_refine_ls_extinction_coef 0.0055(8)
_refine_ls_extinction_expression Fc^*^=kFc[1+0.001xFc^2^\l^3^/sin(2\q)]^-1/4^
_refine_ls_extinction_method 'SHELXL-2019/2 (Sheldrick 2019)'
_refine_ls_goodness_of_fit_ref 1.117
_refine_ls_hydrogen_treatment constr
_refine_ls_matrix_type full
_refine_ls_number_parameters 282
_refine_ls_number_reflns 4195
_refine_ls_number_restraints 0
_refine_ls_restrained_S_all 1.117
_refine_ls_R_factor_all 0.0780
_refine_ls_R_factor_gt 0.0632
_refine_ls_shift/su_max 0.001
_refine_ls_shift/su_mean 0.000
_refine_ls_structure_factor_coef Fsqd
_refine_ls_weighting_details 'w=1/[\s^2^(Fo^2^)+(0.1157P)^2^+0.6466P] where P=(Fo^2^+2Fc^2^)/3'
_refine_ls_weighting_scheme calc
_refine_ls_wR_factor_gt 0.1790
_refine_ls_wR_factor_ref 0.1898
_reflns_Friedel_coverage 0.000
_reflns_number_gt 3213
_reflns_number_total 4195
_reflns_threshold_expression 'I > 2\s(I)'
_cod_data_source_file d2dt01019d2.cif
_cod_data_source_block RuNOsalophenCl_a
_cod_original_cell_volume 2063.1(7)
_cod_original_sg_symbol_H-M 'P 21/c'
_cod_database_code 7710879
_shelx_shelxl_version_number 2019/2
_shelx_space_group_comment
;
The symmetry employed for this shelxl refinement is uniquely defined
by the following loop, which should always be used as a source of
symmetry information in preference to the above space-group names.
They are only intended as comments.
;
_shelx_estimated_absorpt_t_min 0.834
_shelx_estimated_absorpt_t_max 0.875

loop_
_space_group_symop_operation_xyz
'x, y, z'
'-x, y+1/2, -z+1/2'
'-x, -y, -z'
'x, -y-1/2, z-1/2'

loop_
_atom_site_label
_atom_site_type_symbol
_atom_site_fract_x
_atom_site_fract_y
_atom_site_fract_z
_atom_site_U_iso_or_equiv
_atom_site_adp_type
_atom_site_occupancy
_atom_site_site_symmetry_order
_atom_site_calc_flag
_atom_site_refinement_flags_posn
_atom_site_refinement_flags_adp
_atom_site_refinement_flags_occupancy
_atom_site_disorder_assembly
_atom_site_disorder_group
Ru1 Ru 0.41684(4) 0.65729(2) 0.67439(3) 0.0310(2) Uani 1 1 d . . . . .
Cl1 Cl 0.30570(15) 0.65205(7) 0.49754(10) 0.0347(3) Uani 1 1 d . . . . .
O1 O 0.5318(5) 0.6713(3) 0.8947(3) 0.0494(11) Uani 1 1 d . . . . .
N1 N 0.4915(5) 0.6635(2) 0.8067(4) 0.0355(11) Uani 1 1 d . . . . .
O2 O 0.2653(4) 0.5787(2) 0.7013(3) 0.0358(9) Uani 1 1 d . . . . .
O3 O 0.2747(4) 0.7450(2) 0.6873(3) 0.0360(8) Uani 1 1 d . . . . .
N2 N 0.5558(4) 0.5739(3) 0.6419(3) 0.0310(10) Uani 1 1 d . . . . .
N3 N 0.5667(4) 0.7297(3) 0.6325(3) 0.0309(9) Uani 1 1 d . . . . .
C1 C 0.2783(6) 0.5026(3) 0.6875(4) 0.0334(12) Uani 1 1 d . . . . .
C2 C 0.1629(6) 0.4555(3) 0.7071(4) 0.0362(12) Uani 1 1 d . . . . .
H2 H 0.086255 0.479701 0.733174 0.043 Uiso 1 1 calc R U . . .
C3 C 0.1582(6) 0.3761(3) 0.6897(4) 0.0372(12) Uani 1 1 d . . . . .
H3 H 0.076937 0.346968 0.701292 0.045 Uiso 1 1 calc R U . . .
C4 C 0.2717(6) 0.3367(3) 0.6548(4) 0.0370(13) Uani 1 1 d . . . . .
H4 H 0.268754 0.281508 0.643441 0.044 Uiso 1 1 calc R U . . .
C5 C 0.3864(6) 0.3810(3) 0.6380(4) 0.0338(12) Uani 1 1 d . . . . .
H5 H 0.463641 0.355323 0.614523 0.041 Uiso 1 1 calc R U . . .
C6 C 0.3948(6) 0.4632(3) 0.6540(4) 0.0326(11) Uani 1 1 d . . . . .
C7 C 0.5242(6) 0.4993(3) 0.6342(4) 0.0317(11) Uani 1 1 d . . . . .
H7 H 0.593734 0.465510 0.613444 0.038 Uiso 1 1 calc R U . . .
C8 C 0.6871(5) 0.6070(3) 0.6220(4) 0.0315(11) Uani 1 1 d . . . . .
C9 C 0.8041(6) 0.5625(3) 0.6053(4) 0.0366(12) Uani 1 1 d . . . . .
H9 H 0.799839 0.506681 0.606420 0.044 Uiso 1 1 calc R U . . .
C10 C 0.9263(6) 0.5999(4) 0.5872(4) 0.0389(13) Uani 1 1 d . . . . .
H10 H 1.006041 0.569807 0.574637 0.047 Uiso 1 1 calc R U . . .
C11 C 0.9336(6) 0.6815(4) 0.5872(4) 0.0402(13) Uani 1 1 d . . . . .
H11 H 1.019045 0.706595 0.575516 0.048 Uiso 1 1 calc R U . . .
C12 C 0.8192(6) 0.7267(3) 0.6037(4) 0.0356(12) Uani 1 1 d . . . . .
H12 H 0.825698 0.782394 0.604717 0.043 Uiso 1 1 calc R U . . .
C13 C 0.6933(6) 0.6891(3) 0.6191(4) 0.0326(11) Uani 1 1 d . . . . .
C14 C 0.5457(6) 0.8046(3) 0.6170(4) 0.0322(11) Uani 1 1 d . . . . .
H14 H 0.622525 0.833317 0.597275 0.039 Uiso 1 1 calc R U . . .
C15 C 0.4199(6) 0.8483(3) 0.6263(4) 0.0358(13) Uani 1 1 d . . . . .
C16 C 0.4217(6) 0.9288(3) 0.5981(4) 0.0386(13) Uani 1 1 d . . . . .
H16 H 0.504372 0.948900 0.575322 0.046 Uiso 1 1 calc R U . . .
C17 C 0.3091(6) 0.9785(3) 0.6023(4) 0.0401(13) Uani 1 1 d . . . . .
H17 H 0.312781 1.032000 0.582346 0.048 Uiso 1 1 calc R U . . .
C18 C 0.1872(6) 0.9484(3) 0.6371(5) 0.0429(14) Uani 1 1 d . . . . .
H18 H 0.108043 0.982038 0.640735 0.051 Uiso 1 1 calc R U . . .
C19 C 0.1818(6) 0.8714(4) 0.6654(5) 0.0400(13) Uani 1 1 d . . . . .
H19 H 0.098821 0.853056 0.689470 0.048 Uiso 1 1 calc R U . . .
C20 C 0.2946(6) 0.8178(3) 0.6605(4) 0.0360(12) Uani 1 1 d . . . . .
N1S N 0.8637(7) 0.6480(3) 0.9020(6) 0.0677(19) Uani 1 1 d . . . . .
C1S C 0.9789(7) 0.6556(3) 0.8916(5) 0.0436(14) Uani 1 1 d . . . . .
C2S C 1.1275(7) 0.6659(4) 0.8796(5) 0.0450(14) Uani 1 1 d . . . . .
H2SA H 1.133169 0.662095 0.805756 0.068 Uiso 1 1 calc R U . . .
H2SB H 1.187521 0.624833 0.918675 0.068 Uiso 1 1 calc R U . . .
H2SC H 1.162082 0.717645 0.906270 0.068 Uiso 1 1 calc R U . . .

loop_
_atom_site_aniso_label
_atom_site_aniso_U_11
_atom_site_aniso_U_22
_atom_site_aniso_U_33
_atom_site_aniso_U_23
_atom_site_aniso_U_13
_atom_site_aniso_U_12
Ru1 0.0400(3) 0.0265(3) 0.0305(3) -0.00065(16) 0.01660(19) -0.00045(17)
Cl1 0.0424(7) 0.0314(7) 0.0326(7) -0.0017(5) 0.0130(5) 0.0025(5)
O1 0.060(3) 0.062(3) 0.029(2) -0.0028(19) 0.0153(19) -0.003(2)
N1 0.042(2) 0.025(2) 0.046(3) -0.0010(19) 0.022(2) -0.003(2)
O2 0.0378(19) 0.033(2) 0.041(2) -0.0026(17) 0.0181(16) -0.0012(17)
O3 0.041(2) 0.031(2) 0.039(2) 0.0005(17) 0.0178(16) 0.0006(17)
N2 0.030(2) 0.035(3) 0.029(2) -0.0008(19) 0.0090(17) 0.0013(19)
N3 0.034(2) 0.032(2) 0.028(2) -0.0039(18) 0.0095(17) -0.0007(19)
C1 0.043(3) 0.033(3) 0.027(2) 0.000(2) 0.012(2) -0.002(2)
C2 0.047(3) 0.030(3) 0.036(3) 0.004(2) 0.018(2) -0.002(2)
C3 0.043(3) 0.032(3) 0.039(3) 0.004(2) 0.015(2) -0.006(3)
C4 0.049(3) 0.033(3) 0.031(3) 0.004(2) 0.012(2) 0.001(2)
C5 0.042(3) 0.029(3) 0.033(3) 0.001(2) 0.013(2) 0.001(2)
C6 0.046(3) 0.028(3) 0.027(2) 0.000(2) 0.014(2) -0.001(2)
C7 0.040(3) 0.024(3) 0.034(2) 0.000(2) 0.015(2) -0.001(2)
C8 0.038(3) 0.030(3) 0.028(2) 0.003(2) 0.011(2) 0.000(2)
C9 0.046(3) 0.030(3) 0.036(3) 0.004(2) 0.016(2) 0.004(2)
C10 0.041(3) 0.041(3) 0.036(3) 0.003(2) 0.014(2) 0.002(3)
C11 0.047(3) 0.040(3) 0.039(3) 0.002(3) 0.022(3) -0.003(3)
C12 0.044(3) 0.036(3) 0.029(2) 0.000(2) 0.012(2) -0.007(3)
C13 0.037(3) 0.034(3) 0.028(2) 0.000(2) 0.011(2) 0.001(2)
C14 0.045(3) 0.025(3) 0.029(2) -0.001(2) 0.015(2) -0.008(2)
C15 0.048(3) 0.028(3) 0.033(3) -0.002(2) 0.013(2) 0.000(2)
C16 0.053(3) 0.030(3) 0.034(3) 0.002(2) 0.014(2) -0.002(3)
C17 0.053(3) 0.026(3) 0.043(3) 0.002(2) 0.014(3) -0.001(3)
C18 0.053(3) 0.035(3) 0.046(3) 0.000(3) 0.024(3) 0.007(3)
C19 0.049(3) 0.032(3) 0.045(3) -0.001(3) 0.023(3) 0.002(3)
C20 0.051(3) 0.028(3) 0.032(3) -0.001(2) 0.016(2) 0.000(3)
N1S 0.064(4) 0.037(3) 0.111(6) -0.006(3) 0.038(4) 0.002(3)
C1S 0.054(4) 0.029(3) 0.050(4) -0.006(2) 0.017(3) -0.002(3)
C2S 0.051(3) 0.046(4) 0.042(3) -0.006(3) 0.020(3) -0.001(3)

loop_
_atom_type_symbol
_atom_type_description
_atom_type_scat_dispersion_real
_atom_type_scat_dispersion_imag
_atom_type_scat_source
C C 0.0043 0.0021 'International Tables Vol C Tables 4.2.6.8 and 6.1.1.4'
H H 0.0000 0.0000 'International Tables Vol C Tables 4.2.6.8 and 6.1.1.4'
N N 0.0082 0.0043 'International Tables Vol C Tables 4.2.6.8 and 6.1.1.4'
O O 0.0142 0.0079 'International Tables Vol C Tables 4.2.6.8 and 6.1.1.4'
Cl Cl 0.1778 0.2018 'International Tables Vol C Tables 4.2.6.8 and 6.1.1.4'
Ru Ru -0.9279 1.0405 'International Tables Vol C Tables 4.2.6.8 and 6.1.1.4'

loop_
_geom_angle_atom_site_label_1
_geom_angle_atom_site_label_2
_geom_angle_atom_site_label_3
_geom_angle
_geom_angle_site_symmetry_1
_geom_angle_site_symmetry_3
_geom_angle_publ_flag
N1 Ru1 N3 93.44(18) . . ?
N1 Ru1 N2 95.41(19) . . ?
N3 Ru1 N2 81.72(18) . . ?
N1 Ru1 O2 91.90(18) . . ?
N3 Ru1 O2 173.79(15) . . ?
N2 Ru1 O2 94.63(17) . . ?
N1 Ru1 O3 91.28(18) . . ?
N3 Ru1 O3 94.71(17) . . ?
N2 Ru1 O3 172.59(15) . . ?
O2 Ru1 O3 88.33(16) . . ?
N1 Ru1 Cl1 177.14(15) . . ?
N3 Ru1 Cl1 87.77(12) . . ?
N2 Ru1 Cl1 87.32(12) . . ?
O2 Ru1 Cl1 87.05(11) . . ?
O3 Ru1 Cl1 86.04(11) . . ?
O1 N1 Ru1 174.7(4) . . ?
C1 O2 Ru1 122.4(3) . . ?
C20 O3 Ru1 122.7(3) . . ?
C7 N2 C8 124.3(4) . . ?
C7 N2 Ru1 123.3(4) . . ?
C8 N2 Ru1 112.4(3) . . ?
C14 N3 C13 124.4(5) . . ?
C14 N3 Ru1 123.0(4) . . ?
C13 N3 Ru1 112.6(3) . . ?
O2 C1 C2 115.9(5) . . ?
O2 C1 C6 127.0(5) . . ?
C2 C1 C6 117.1(5) . . ?
C3 C2 C1 122.0(5) . . ?
C3 C2 H2 119.0 . . ?
C1 C2 H2 119.0 . . ?
C2 C3 C4 121.4(5) . . ?
C2 C3 H3 119.3 . . ?
C4 C3 H3 119.3 . . ?
C5 C4 C3 117.5(5) . . ?
C5 C4 H4 121.3 . . ?
C3 C4 H4 121.3 . . ?
C4 C5 C6 123.0(5) . . ?
C4 C5 H5 118.5 . . ?
C6 C5 H5 118.5 . . ?
C5 C6 C1 119.0(5) . . ?
C5 C6 C7 115.1(5) . . ?
C1 C6 C7 125.9(5) . . ?
N2 C7 C6 126.4(5) . . ?
N2 C7 H7 116.8 . . ?
C6 C7 H7 116.8 . . ?
C9 C8 C13 120.0(5) . . ?
C9 C8 N2 123.8(5) . . ?
C13 C8 N2 116.1(4) . . ?
C10 C9 C8 119.5(5) . . ?
C10 C9 H9 120.3 . . ?
C8 C9 H9 120.3 . . ?
C9 C10 C11 120.3(5) . . ?
C9 C10 H10 119.8 . . ?
C11 C10 H10 119.8 . . ?
C12 C11 C10 121.1(5) . . ?
C12 C11 H11 119.4 . . ?
C10 C11 H11 119.4 . . ?
C11 C12 C13 118.9(6) . . ?
C11 C12 H12 120.6 . . ?
C13 C12 H12 120.6 . . ?
C8 C13 C12 120.1(5) . . ?
C8 C13 N3 116.2(4) . . ?
C12 C13 N3 123.7(5) . . ?
N3 C14 C15 127.1(5) . . ?
N3 C14 H14 116.5 . . ?
C15 C14 H14 116.5 . . ?
C16 C15 C14 115.4(5) . . ?
C16 C15 C20 118.7(5) . . ?
C14 C15 C20 125.8(5) . . ?
C17 C16 C15 122.5(5) . . ?
C17 C16 H16 118.7 . . ?
C15 C16 H16 118.7 . . ?
C16 C17 C18 118.5(5) . . ?
C16 C17 H17 120.8 . . ?
C18 C17 H17 120.8 . . ?
C19 C18 C17 120.7(5) . . ?
C19 C18 H18 119.6 . . ?
C17 C18 H18 119.6 . . ?
C18 C19 C20 122.6(5) . . ?
C18 C19 H19 118.7 . . ?
C20 C19 H19 118.7 . . ?
O3 C20 C19 116.7(5) . . ?
O3 C20 C15 126.3(5) . . ?
C19 C20 C15 116.9(5) . . ?
N1S C1S C2S 179.3(8) . . ?
C1S C2S H2SA 109.5 . . ?
C1S C2S H2SB 109.5 . . ?
H2SA C2S H2SB 109.5 . . ?
C1S C2S H2SC 109.5 . . ?
H2SA C2S H2SC 109.5 . . ?
H2SB C2S H2SC 109.5 . . ?

loop_
_geom_bond_atom_site_label_1
_geom_bond_atom_site_label_2
_geom_bond_distance
_geom_bond_site_symmetry_2
_geom_bond_publ_flag
Ru1 N1 1.744(5) . ?
Ru1 N3 2.028(4) . ?
Ru1 N2 2.031(4) . ?
Ru1 O2 2.037(4) . ?
Ru1 O3 2.034(4) . ?
Ru1 Cl1 2.3547(15) . ?
O1 N1 1.150(6) . ?
O2 C1 1.316(7) . ?
O3 C20 1.310(7) . ?
N2 C7 1.303(7) . ?
N2 C8 1.429(6) . ?
N3 C14 1.298(7) . ?
N3 C13 1.420(6) . ?
C1 C2 1.414(7) . ?
C1 C6 1.426(7) . ?
C2 C3 1.368(7) . ?
C2 H2 0.9500 . ?
C3 C4 1.411(8) . ?
C3 H3 0.9500 . ?
C4 C5 1.371(8) . ?
C4 H4 0.9500 . ?
C5 C6 1.413(7) . ?
C5 H5 0.9500 . ?
C6 C7 1.434(7) . ?
C7 H7 0.9500 . ?
C8 C9 1.390(7) . ?
C8 C13 1.399(8) . ?
C9 C10 1.377(8) . ?
C9 H9 0.9500 . ?
C10 C11 1.390(8) . ?
C10 H10 0.9500 . ?
C11 C12 1.375(8) . ?
C11 H11 0.9500 . ?
C12 C13 1.397(7) . ?
C12 H12 0.9500 . ?
C14 C15 1.426(8) . ?
C14 H14 0.9500 . ?
C15 C16 1.418(7) . ?
C15 C20 1.438(8) . ?
C16 C17 1.368(8) . ?
C16 H16 0.9500 . ?
C17 C18 1.411(8) . ?
C17 H17 0.9500 . ?
C18 C19 1.365(8) . ?
C18 H18 0.9500 . ?
C19 C20 1.412(8) . ?
C19 H19 0.9500 . ?
N1S C1S 1.128(8) . ?
C1S C2S 1.452(8) . ?
C2S H2SA 0.9800 . ?
C2S H2SB 0.9800 . ?
C2S H2SC 0.9800 . ?

loop_
_geom_hbond_atom_site_label_D
_geom_hbond_atom_site_label_H
_geom_hbond_atom_site_label_A
_geom_hbond_distance_DH
_geom_hbond_distance_HA
_geom_hbond_distance_DA
_geom_hbond_angle_DHA
_geom_hbond_site_symmetry_A
_geom_hbond_publ_flag
C7 H7 Cl1 0.95 2.74 3.637(5) 156.8 3_666 yes
C2S H2SA O2 0.98 2.47 3.238(7) 135.4 1_655 yes
C2S H2SC Cl1 0.98 2.75 3.717(6) 169.2 4_676 yes

loop_
_geom_torsion_atom_site_label_1
_geom_torsion_atom_site_label_2
_geom_torsion_atom_site_label_3
_geom_torsion_atom_site_label_4
_geom_torsion
_geom_torsion_site_symmetry_1
_geom_torsion_site_symmetry_2
_geom_torsion_site_symmetry_3
_geom_torsion_site_symmetry_4
_geom_torsion_publ_flag
Ru1 O2 C1 C2 -178.6(3) . . . . ?
Ru1 O2 C1 C6 0.7(7) . . . . ?
O2 C1 C2 C3 176.0(5) . . . . ?
C6 C1 C2 C3 -3.5(8) . . . . ?
C1 C2 C3 C4 2.5(9) . . . . ?
C2 C3 C4 C5 -0.6(8) . . . . ?
C3 C4 C5 C6 0.0(8) . . . . ?
C4 C5 C6 C1 -1.1(8) . . . . ?
C4 C5 C6 C7 178.9(5) . . . . ?
O2 C1 C6 C5 -176.6(5) . . . . ?
C2 C1 C6 C5 2.8(7) . . . . ?
O2 C1 C6 C7 3.4(9) . . . . ?
C2 C1 C6 C7 -177.2(5) . . . . ?
C8 N2 C7 C6 179.5(5) . . . . ?
Ru1 N2 C7 C6 -4.8(7) . . . . ?
C5 C6 C7 N2 178.9(5) . . . . ?
C1 C6 C7 N2 -1.1(9) . . . . ?
C7 N2 C8 C9 -8.7(8) . . . . ?
Ru1 N2 C8 C9 175.1(4) . . . . ?
C7 N2 C8 C13 170.8(5) . . . . ?
Ru1 N2 C8 C13 -5.3(5) . . . . ?
C13 C8 C9 C10 0.8(8) . . . . ?
N2 C8 C9 C10 -179.7(5) . . . . ?
C8 C9 C10 C11 1.0(8) . . . . ?
C9 C10 C11 C12 -0.9(8) . . . . ?
C10 C11 C12 C13 -1.0(8) . . . . ?
C9 C8 C13 C12 -2.7(7) . . . . ?
N2 C8 C13 C12 177.8(4) . . . . ?
C9 C8 C13 N3 177.4(4) . . . . ?
N2 C8 C13 N3 -2.2(6) . . . . ?
C11 C12 C13 C8 2.8(7) . . . . ?
C11 C12 C13 N3 -177.2(5) . . . . ?
C14 N3 C13 C8 -169.5(5) . . . . ?
Ru1 N3 C13 C8 8.7(5) . . . . ?
C14 N3 C13 C12 10.6(8) . . . . ?
Ru1 N3 C13 C12 -171.3(4) . . . . ?
C13 N3 C14 C15 178.2(5) . . . . ?
Ru1 N3 C14 C15 0.3(7) . . . . ?
N3 C14 C15 C16 -175.9(5) . . . . ?
N3 C14 C15 C20 3.6(9) . . . . ?
C14 C15 C16 C17 179.7(5) . . . . ?
C20 C15 C16 C17 0.2(8) . . . . ?
C15 C16 C17 C18 0.6(9) . . . . ?
C16 C17 C18 C19 -0.2(9) . . . . ?
C17 C18 C19 C20 -0.9(9) . . . . ?
Ru1 O3 C20 C19 175.0(4) . . . . ?
Ru1 O3 C20 C15 -4.9(8) . . . . ?
C18 C19 C20 O3 -178.3(5) . . . . ?
C18 C19 C20 C15 1.7(9) . . . . ?
C16 C15 C20 O3 178.6(5) . . . . ?
C14 C15 C20 O3 -0.8(9) . . . . ?
C16 C15 C20 C19 -1.3(8) . . . . ?
C14 C15 C20 C19 179.3(5) . . . . ?
